data_7229790
loop_
_publ_author_name
'Dhingra, Shallu'
'Barman, Dibya Jyoti'
'Yadav, Hare Ram'
'Eyyathiyil, Jusaina'
'Bhowmik, Prasanta'
'Kaur, Parmeet'
'Adhikari, Debashis'
'Roy Choudhury, Angshuman'

_publ_section_title
;
 Structural and computational understanding of weak interactions in
 &#x201C;bridge-flipped&#x201D; isomeric
 tetrafluoro-bis-benzylideneanilines
;
_journal_issue 6
_journal_name_full CrystEngComm
_journal_page_first 716
_journal_paper_doi 10.1039/C7CE01872J
_journal_volume 20
_journal_year 2018
_chemical_formula_moiety 'C20 H14 F2 N2'
_chemical_formula_sum 'C20 H14 F2 N2'
_chemical_formula_weight 318.32
_space_group_crystal_system monoclinic
_space_group_IT_number 14
_space_group_name_Hall '-P 2yn'
_space_group_name_H-M_alt 'P 1 21/n 1'
_symmetry_space_group_name_Hall '-P 2yn'
_symmetry_space_group_name_H-M 'P 1 21/n 1'
_atom_sites_solution_hydrogens geom
_atom_sites_solution_primary direct
_audit_creation_date 2017-07-04
_audit_creation_method
;
Olex2 1.2
(compiled 2017.03.28 svn.r3405 for OlexSys, GUI svn.r5337)
;
_audit_update_record
;
2017-07-17 deposited with the CCDC.
2017-12-26 downloaded from the CCDC.
;
_cell_angle_alpha 90
_cell_angle_beta 107.46(2)
_cell_angle_gamma 90
_cell_formula_units_Z 2
_cell_length_a 5.775(4)
_cell_length_b 20.795(7)
_cell_length_c 6.653(3)
_cell_measurement_reflns_used 1905
_cell_measurement_temperature 100.0
_cell_measurement_theta_max 27.5
_cell_measurement_theta_min 3.2
_cell_volume 762.2(7)
_computing_cell_refinement
;
CrystalClear-SM Expert 2.0 r15 (Rigaku, 2011)
;
_computing_data_collection
;
CrystalClear-SM Expert 2.0 r15 (Rigaku, 2011)
;
_computing_data_reduction
;
CrystalClear-SM Expert 2.0 r15 (Rigaku, 2011)
;
_computing_molecular_graphics 'Olex2 (Dolomanov et al., 2009)'
_computing_publication_material 'Olex2 (Dolomanov et al., 2009)'
_computing_structure_refinement 'ShelXL (Sheldrick, 2015)'
_computing_structure_solution 'ShelXT (Sheldrick, 2015)'
_diffrn_ambient_temperature 100.0
_diffrn_detector CCD
_diffrn_detector_area_resol_mean 13.6612
_diffrn_measured_fraction_theta_full 0.990
_diffrn_measured_fraction_theta_max 0.990
_diffrn_measurement_details
;
scan:
    Number of images: 629
               Slice: -69.0000 - 119.7000
         Image width: 0.3000
            Exp time: 15.0000
       Rotation axis: Omega
               Omega: 0.0000
                 Chi: 54.0000
                 Phi: 240.0000
                 XTD: 49.8600
              2theta: 29.8900
scan:
    Number of images: 629
               Slice: -69.0000 - 119.7000
         Image width: 0.3000
            Exp time: 15.0000
       Rotation axis: Omega
               Omega: 0.0000
                 Chi: 54.0000
                 Phi: 120.0000
                 XTD: 49.8600
              2theta: 29.8900
;
_diffrn_measurement_device
;
XtaLABmini: Fixed Chi 2 circle
;
_diffrn_measurement_device_type 'XtaLAB Mini (ROW)'
_diffrn_measurement_method '\w scans'
_diffrn_measurement_specimen_support 'Cryo loop'
_diffrn_orient_matrix_type d*Trek
_diffrn_orient_matrix_UB_11 -0.032681
_diffrn_orient_matrix_UB_12 -0.046834
_diffrn_orient_matrix_UB_13 0.172311
_diffrn_orient_matrix_UB_21 0.004268
_diffrn_orient_matrix_UB_22 0.046010
_diffrn_orient_matrix_UB_23 0.013315
_diffrn_orient_matrix_UB_31 -0.155756
_diffrn_orient_matrix_UB_32 0.007954
_diffrn_orient_matrix_UB_33 0.022437
_diffrn_radiation_monochromator 'Graphite Monochromator'
_diffrn_radiation_type MoK\a
_diffrn_radiation_wavelength 0.71075
_diffrn_reflns_av_R_equivalents 0.0638
_diffrn_reflns_av_unetI/netI 0.0938
_diffrn_reflns_Laue_measured_fraction_full 0.990
_diffrn_reflns_Laue_measured_fraction_max 0.990
_diffrn_reflns_limit_h_max 7
_diffrn_reflns_limit_h_min -7
_diffrn_reflns_limit_k_max 23
_diffrn_reflns_limit_k_min -27
_diffrn_reflns_limit_l_max 8
_diffrn_reflns_limit_l_min -8
_diffrn_reflns_number 5422
_diffrn_reflns_point_group_measured_fraction_full 0.990
_diffrn_reflns_point_group_measured_fraction_max 0.990
_diffrn_reflns_theta_full 25.000
_diffrn_reflns_theta_max 27.496
_diffrn_reflns_theta_min 3.356
_diffrn_source 'Sealed Tube'
_diffrn_source_current 12.0
_diffrn_source_power 0.6
_diffrn_source_voltage 50.0
_diffrn_standards_number 0
_exptl_absorpt_coefficient_mu 0.100
_exptl_absorpt_correction_T_max 1.000
_exptl_absorpt_correction_T_min 0.637
_exptl_absorpt_correction_type multi-scan
_exptl_absorpt_process_details 'Blessing 1995'
_exptl_crystal_colour 'clear light yellow'
_exptl_crystal_colour_lustre clear
_exptl_crystal_colour_modifier light
_exptl_crystal_colour_primary yellow
_exptl_crystal_density_diffrn 1.396
_exptl_crystal_density_method 'not measured'
_exptl_crystal_description needle
_exptl_crystal_F_000 332
_exptl_crystal_size_max 0.3
_exptl_crystal_size_mid 0.1
_exptl_crystal_size_min 0.1
_refine_diff_density_max 0.290
_refine_diff_density_min -0.298
_refine_diff_density_rms 0.071
_refine_ls_extinction_method none
_refine_ls_goodness_of_fit_ref 0.902
_refine_ls_hydrogen_treatment constr
_refine_ls_matrix_type full
_refine_ls_number_parameters 109
_refine_ls_number_reflns 1739
_refine_ls_number_restraints 0
_refine_ls_restrained_S_all 0.902
_refine_ls_R_factor_all 0.0879
_refine_ls_R_factor_gt 0.0441
_refine_ls_shift/su_max 0.000
_refine_ls_shift/su_mean 0.000
_refine_ls_structure_factor_coef Fsqd
_refine_ls_weighting_details 'w=1/[\s^2^(Fo^2^)+(0.0374P)^2^] where P=(Fo^2^+2Fc^2^)/3'
_refine_ls_weighting_scheme calc
_refine_ls_wR_factor_gt 0.0907
_refine_ls_wR_factor_ref 0.1160
_reflns_Friedel_coverage 0.000
_reflns_number_gt 951
_reflns_number_total 1739
_reflns_threshold_expression 'I > 2\s(I)'
_cod_data_source_file c7ce01872j2.cif
_cod_data_source_block 2
_cod_depositor_comments 'Adding full bibliography for 7229788--7229798.cif.'
_cod_original_cell_volume 762.2(6)
_cod_database_code 7229790
_shelx_shelxl_version_number 2014/7
_shelx_space_group_comment
;
The symmetry employed for this shelxl refinement is uniquely defined
by the following loop, which should always be used as a source of
symmetry information in preference to the above space-group names.
They are only intended as comments.
;
_olex2_refinement_description
;
1. Fixed Uiso
 At 1.2 times of:
  All C(H) groups
2.a Aromatic/amide H refined with riding coordinates:
 C9(H9), C1(H1), C7(H7), C4(H4), C10(H10), C5(H5), C6(H6)
;
_olex2_exptl_crystal_mounting_method 'Cryo loop'
_olex2_submission_special_instructions 'No special instructions were received'

loop_
_space_group_symop_operation_xyz
'x, y, z'
'-x+1/2, y+1/2, -z+1/2'
'-x, -y, -z'
'x-1/2, -y-1/2, z-1/2'

loop_
_atom_site_label
_atom_site_type_symbol
_atom_site_fract_x
_atom_site_fract_y
_atom_site_fract_z
_atom_site_U_iso_or_equiv
_atom_site_adp_type
_atom_site_occupancy
_atom_site_site_symmetry_order
_atom_site_calc_flag
_atom_site_refinement_flags_posn
F1 F 0.2888(2) 0.32722(6) 0.46382(18) 0.0319(4) Uani 1 1 d .
N1 N 0.6617(3) 0.40968(8) 0.5275(3) 0.0217(4) Uani 1 1 d .
C8 C 0.9419(3) 0.46211(9) 0.8184(3) 0.0185(4) Uani 1 1 d .
C9 C 1.1764(4) 0.46160(9) 0.9582(3) 0.0213(5) Uani 1 1 d .
H9 H 1.2973 0.4354 0.9294 0.026 Uiso 1 1 calc R
C3 C 0.4065(4) 0.32874(10) 0.3150(3) 0.0215(5) Uani 1 1 d .
C1 C 0.8815(4) 0.41989(9) 0.6342(3) 0.0217(5) Uani 1 1 d .
H1 H 1.0083 0.3998 0.5935 0.026 Uiso 1 1 calc R
C2 C 0.6069(3) 0.36906(9) 0.3500(3) 0.0202(5) Uani 1 1 d .
C7 C 0.7280(4) 0.36910(9) 0.1972(3) 0.0228(5) Uani 1 1 d .
H7 H 0.8666 0.3957 0.2153 0.027 Uiso 1 1 calc R
C4 C 0.3250(4) 0.29011(10) 0.1407(3) 0.0236(5) Uani 1 1 d .
H4 H 0.1881 0.2630 0.1234 0.028 Uiso 1 1 calc R
C10 C 0.7653(3) 0.50098(9) 0.8612(3) 0.0211(5) Uani 1 1 d .
H10 H 0.6052 0.5018 0.7665 0.025 Uiso 1 1 calc R
C5 C 0.4469(4) 0.29168(10) -0.0088(3) 0.0262(5) Uani 1 1 d .
H5 H 0.3927 0.2658 -0.1317 0.031 Uiso 1 1 calc R
C6 C 0.6483(4) 0.33092(10) 0.0201(3) 0.0241(5) Uani 1 1 d .
H6 H 0.7321 0.3315 -0.0829 0.029 Uiso 1 1 calc R

loop_
_atom_site_aniso_label
_atom_site_aniso_U_11
_atom_site_aniso_U_22
_atom_site_aniso_U_33
_atom_site_aniso_U_23
_atom_site_aniso_U_13
_atom_site_aniso_U_12
F1 0.0279(7) 0.0396(8) 0.0309(7) -0.0057(6) 0.0129(6) -0.0059(6)
N1 0.0243(10) 0.0196(9) 0.0197(9) -0.0025(7) 0.0044(8) -0.0001(7)
C8 0.0218(10) 0.0166(10) 0.0176(10) -0.0008(8) 0.0065(8) -0.0013(8)
C9 0.0192(10) 0.0200(11) 0.0257(11) -0.0009(9) 0.0083(9) 0.0020(8)
C3 0.0209(11) 0.0238(11) 0.0206(10) 0.0028(9) 0.0075(9) 0.0031(8)
C1 0.0229(11) 0.0201(11) 0.0220(10) -0.0006(9) 0.0065(9) 0.0012(8)
C2 0.0205(10) 0.0182(10) 0.0200(10) 0.0005(9) 0.0030(8) 0.0040(8)
C7 0.0207(11) 0.0226(11) 0.0242(11) 0.0020(9) 0.0054(9) -0.0007(9)
C4 0.0206(11) 0.0225(11) 0.0257(11) -0.0027(9) 0.0041(9) -0.0023(8)
C10 0.0169(10) 0.0222(11) 0.0221(10) -0.0003(9) 0.0025(8) -0.0009(8)
C5 0.0293(12) 0.0213(11) 0.0256(12) -0.0010(9) 0.0046(10) 0.0015(9)
C6 0.0274(11) 0.0253(11) 0.0215(11) -0.0002(9) 0.0101(9) 0.0030(9)

loop_
_atom_type_symbol
_atom_type_description
_atom_type_scat_dispersion_real
_atom_type_scat_dispersion_imag
_atom_type_scat_source
C C 0.0033 0.0016 'International Tables Vol C Tables 4.2.6.8 and 6.1.1.4'
H H 0.0000 0.0000 'International Tables Vol C Tables 4.2.6.8 and 6.1.1.4'
F F 0.0171 0.0103 'International Tables Vol C Tables 4.2.6.8 and 6.1.1.4'
N N 0.0061 0.0033 'International Tables Vol C Tables 4.2.6.8 and 6.1.1.4'

loop_
_geom_angle_atom_site_label_1
_geom_angle_atom_site_label_2
_geom_angle_atom_site_label_3
_geom_angle
_geom_angle_site_symmetry_1
C1 N1 C2 120.18(18) .
C9 C8 C1 119.65(18) .
C9 C8 C10 119.40(17) .
C10 C8 C1 120.90(18) .
C8 C9 H9 119.7 .
C10 C9 C8 120.61(18) 3_767
C10 C9 H9 119.7 3_767
F1 C3 C2 117.70(18) .
F1 C3 C4 118.83(18) .
C4 C3 C2 123.45(19) .
N1 C1 C8 120.98(19) .
N1 C1 H1 119.5 .
C8 C1 H1 119.5 .
C3 C2 N1 117.88(18) .
C3 C2 C7 116.87(18) .
C7 C2 N1 125.09(19) .
C2 C7 H7 119.7 .
C6 C7 C2 120.63(19) .
C6 C7 H7 119.7 .
C3 C4 H4 120.8 .
C3 C4 C5 118.4(2) .
C5 C4 H4 120.8 .
C8 C10 H10 120.0 .
C9 C10 C8 119.99(18) 3_767
C9 C10 H10 120.0 3_767
C4 C5 H5 119.9 .
C4 C5 C6 120.1(2) .
C6 C5 H5 119.9 .
C7 C6 C5 120.5(2) .
C7 C6 H6 119.7 .
C5 C6 H6 119.7 .

loop_
_geom_bond_atom_site_label_1
_geom_bond_atom_site_label_2
_geom_bond_distance
_geom_bond_site_symmetry_2
F1 C3 1.359(2) .
N1 C1 1.273(3) .
N1 C2 1.409(2) .
C8 C9 1.394(3) .
C8 C1 1.462(3) .
C8 C10 1.396(3) .
C9 H9 0.9500 .
C9 C10 1.386(3) 3_767
C3 C2 1.391(3) .
C3 C4 1.372(3) .
C1 H1 0.9500 .
C2 C7 1.396(3) .
C7 H7 0.9500 .
C7 C6 1.380(3) .
C4 H4 0.9500 .
C4 C5 1.381(3) .
C10 C9 1.386(3) 3_767
C10 H10 0.9500 .
C5 H5 0.9500 .
C5 C6 1.386(3) .
C6 H6 0.9500 .

loop_
_geom_torsion_atom_site_label_1
_geom_torsion_atom_site_label_2
_geom_torsion_atom_site_label_3
_geom_torsion_atom_site_label_4
_geom_torsion
_geom_torsion_site_symmetry_4
F1 C3 C2 N1 -5.4(3) .
F1 C3 C2 C7 178.88(16) .
F1 C3 C4 C5 -179.53(17) .
N1 C2 C7 C6 -174.83(18) .
C9 C8 C1 N1 165.99(18) .
C9 C8 C10 C9 -0.3(3) 3_767
C3 C2 C7 C6 0.5(3) .
C3 C4 C5 C6 0.8(3) .
C1 N1 C2 C3 141.7(2) .
C1 N1 C2 C7 -43.0(3) .
C1 C8 C9 C10 -177.03(18) 3_767
C1 C8 C10 C9 176.99(18) 3_767
C2 N1 C1 C8 179.73(17) .
C2 C3 C4 C5 -0.6(3) .
C2 C7 C6 C5 -0.2(3) .
C4 C3 C2 N1 175.58(18) .
C4 C3 C2 C7 -0.1(3) .
C4 C5 C6 C7 -0.5(3) .
C10 C8 C9 C10 0.3(3) 3_767
C10 C8 C1 N1 -11.3(3) .
